data_9011261
loop_
_publ_author_name
'Wechsler, B. A.'
'Von Dreele, R. B.'

_publ_section_title
;Structure refinements of Mg2TiO4, MgTiO3 and MgTi2O5 by time-of-flight
 neutron powder diffraction Locality: synthetic
;
_journal_issue 6
_journal_name_full 'Acta Crystallographica, Section B'
_journal_page_first 542
_journal_page_last 549
_journal_paper_doi 10.1107/S010876818900786X
_journal_volume 45
_journal_year 1989
_chemical_compound_source Synthetic
_chemical_formula_sum 'Mg O3 Ti'
_chemical_name_mineral Geikielite
_space_group_IT_number 148
_symmetry_space_group_name_Hall '-R 3'
_symmetry_space_group_name_H-M 'R -3 :H'
_cell_angle_alpha 90
_cell_angle_beta 90
_cell_angle_gamma 120
_cell_length_a 5.05478
_cell_length_b 5.05478
_cell_length_c 13.8992
_cell_formula_units_Z 6
_cell_volume 307.557
_database_code_amcsd 0009834
_exptl_crystal_density_diffrn 3.893
_cod_original_sg_symbol_H-M 'R -3'
_cod_original_formula_sum 'Mg Ti O3'
_cod_database_code 9011261

loop_
_space_group_symop_operation_xyz
x,y,z
2/3+x,1/3+y,1/3+z
1/3+x,2/3+y,2/3+z
y,-x+y,-z
2/3+y,1/3-x+y,1/3-z
1/3+y,2/3-x+y,2/3-z
-x+y,-x,z
2/3-x+y,1/3-x,1/3+z
1/3-x+y,2/3-x,2/3+z
-x,-y,-z
2/3-x,1/3-y,1/3-z
1/3-x,2/3-y,2/3-z
-y,x-y,z
2/3-y,1/3+x-y,1/3+z
1/3-y,2/3+x-y,2/3+z
x-y,x,-z
2/3+x-y,1/3+x,1/3-z
1/3+x-y,2/3+x,2/3-z

loop_
_atom_site_aniso_label
_atom_site_aniso_U_11
_atom_site_aniso_U_22
_atom_site_aniso_U_33
_atom_site_aniso_U_12
_atom_site_aniso_U_13
_atom_site_aniso_U_23
Mg 0.00500 0.00500 0.00550 0.00250 0.00000 0.00000
Ti 0.00350 0.00350 0.00420 0.00180 0.00000 0.00000
O 0.00400 0.00410 0.00590 0.00160 0.00100 0.00130

loop_
_atom_site_label
_atom_site_fract_x
_atom_site_fract_y
_atom_site_fract_z
Mg 0.00000 0.00000 0.35570
Ti 0.00000 0.00000 0.14510
O 0.31591 0.02146 0.24635

loop_
_cod_related_entry_id
_cod_related_entry_database
_cod_related_entry_code
1 AMCSD 0009834
